data_1555211
loop_
_publ_author_name
'Zhou, Zaichun'
'Zhou, Xiaochun'
'Liu, Qiuhua'
'Zhang, Xi'
'Liu, Haomin'

_publ_section_title
;
 Fixation of Zinc(II) Ion to Dioxygen in a Highly Deformed Porphyrin:
 Implications for the Oxygen Carrier Mechanism of Distorted Heme.
;
_journal_issue 16
_journal_name_full 'Organic letters'
_journal_page_first 4078
_journal_page_last 4081
_journal_paper_doi 10.1021/acs.orglett.5b02010
_journal_volume 17
_journal_year 2015
_chemical_formula_sum 'C65 H65 Cl3 N4 O6 Zn'
_chemical_formula_weight 1169.93
_space_group_IT_number 78
_space_group_name_Hall 'P 4cw'
_space_group_name_H-M_alt 'P 43'
_symmetry_cell_setting tetragonal
_symmetry_space_group_name_H-M 'P 43'
_atom_sites_solution_hydrogens geom
_atom_sites_solution_primary direct
_atom_sites_solution_secondary difmap
_audit_creation_method SHELXL-97
_cell_angle_alpha 90.00
_cell_angle_beta 90.00
_cell_angle_gamma 90.00
_cell_formula_units_Z 4
_cell_length_a 18.5406(5)
_cell_length_b 18.5406(5)
_cell_length_c 21.1268(10)
_cell_measurement_reflns_used 2759
_cell_measurement_temperature 115(3)
_cell_measurement_theta_max 52.3860
_cell_measurement_theta_min 3.3590
_cell_volume 7262.4(4)
_computing_structure_refinement 'SHELXL-97 (Sheldrick, 1997)'
_computing_structure_solution 'SHELXS-97 (Sheldrick, 1990)'
_diffrn_ambient_temperature 115(3)
_diffrn_measured_fraction_theta_full 1.000
_diffrn_measured_fraction_theta_max 1.000
_diffrn_measurement_device_type 'Xcalibur, Eos, Gemini'
_diffrn_radiation_monochromator graphite
_diffrn_radiation_source 'Enhance (Cu) X-ray Source'
_diffrn_radiation_type CuK\a
_diffrn_radiation_wavelength 1.54184
_diffrn_reflns_av_R_equivalents 0.0397
_diffrn_reflns_av_unetI/netI 0.0904
_diffrn_reflns_limit_h_max 16
_diffrn_reflns_limit_h_min -19
_diffrn_reflns_limit_k_max 14
_diffrn_reflns_limit_k_min -22
_diffrn_reflns_limit_l_max 25
_diffrn_reflns_limit_l_min -24
_diffrn_reflns_number 14087
_diffrn_reflns_theta_full 67.23
_diffrn_reflns_theta_max 67.23
_diffrn_reflns_theta_min 3.17
_exptl_absorpt_coefficient_mu 1.840
_exptl_absorpt_correction_T_max 0.8820
_exptl_absorpt_correction_T_min 0.8667
_exptl_absorpt_correction_type multi-scan
_exptl_absorpt_process_details sadabs
_exptl_crystal_colour red
_exptl_crystal_density_diffrn 1.070
_exptl_crystal_density_method 'not measured'
_exptl_crystal_description block
_exptl_crystal_F_000 2448
_exptl_crystal_size_max 0.08
_exptl_crystal_size_mid 0.07
_exptl_crystal_size_min 0.07
_platon_squeeze_details
;
;
_refine_diff_density_max 0.505
_refine_diff_density_min -0.404
_refine_diff_density_rms 0.088
_refine_ls_abs_structure_details 'Flack H D (1983), Acta Cryst. A39, 876-881'
_refine_ls_abs_structure_Flack 0.00
_refine_ls_extinction_method none
_refine_ls_goodness_of_fit_ref 0.928
_refine_ls_hydrogen_treatment constr
_refine_ls_matrix_type full
_refine_ls_number_parameters 724
_refine_ls_number_reflns 10658
_refine_ls_number_restraints 2442
_refine_ls_restrained_S_all 0.874
_refine_ls_R_factor_all 0.1261
_refine_ls_R_factor_gt 0.0929
_refine_ls_shift/su_max 0.000
_refine_ls_shift/su_mean 0.000
_refine_ls_structure_factor_coef Fsqd
_refine_ls_weighting_details 'calc w=1/[\s^2^(Fo^2^)+(0.1675P)^2^+0.0000P] where P=(Fo^2^+2Fc^2^)/3'
_refine_ls_weighting_scheme calc
_refine_ls_wR_factor_gt 0.2435
_refine_ls_wR_factor_ref 0.2730
_reflns_number_gt 5906
_reflns_number_total 10658
_reflns_threshold_expression >2sigma(I)
_cod_data_source_file ol5b02010_si_002.cif
_cod_data_source_block 1-Zn
_cod_original_sg_symbol_H-M P43
_cod_database_code 1555211

loop_
_symmetry_equiv_pos_as_xyz
'x, y, z'
'-y, x, z+3/4'
'-x, -y, z+1/2'
'y, -x, z+1/4'

loop_
_atom_site_label
_atom_site_type_symbol
_atom_site_fract_x
_atom_site_fract_y
_atom_site_fract_z
_atom_site_U_iso_or_equiv
_atom_site_adp_type
_atom_site_occupancy
_atom_site_symmetry_multiplicity
_atom_site_calc_flag
_atom_site_refinement_flags
Zn1 Zn 0.26533(5) 0.23735(6) 0.56720(5) 0.0621(3) Uani 1 1 d U
Cl1 Cl 0.1649(2) 0.8348(3) 0.4620(3) 0.1672(19) Uani 1 1 d U
Cl2 Cl 0.2293(4) 0.7480(4) 0.3668(4) 0.243(3) Uani 1 1 d U
Cl3 Cl 0.3004(4) 0.8599(5) 0.3998(5) 0.274(4) Uani 1 1 d U
N1 N 0.2542(3) 0.3431(4) 0.5515(3) 0.0622(14) Uani 1 1 d U
N2 N 0.1557(3) 0.2279(3) 0.5518(3) 0.0574(14) Uani 1 1 d U
N3 N 0.2755(3) 0.1323(4) 0.5429(3) 0.0598(14) Uani 1 1 d U
N4 N 0.3770(3) 0.2463(3) 0.5605(3) 0.0601(14) Uani 1 1 d U
O1 O 0.1684(3) 0.4521(3) 0.6540(2) 0.0641(12) Uani 1 1 d U
O2 O 0.3250(3) 0.4707(3) 0.6564(3) 0.0690(13) Uani 1 1 d U
O3 O 0.2009(3) 0.0046(3) 0.6406(3) 0.0682(13) Uani 1 1 d U
O4 O 0.3586(3) 0.0111(3) 0.6485(3) 0.0714(13) Uani 1 1 d U
O5 O 0.2609(3) 0.2361(4) 0.6655(3) 0.0795(15) Uani 1 1 d DU
O6 O 0.2717(6) 0.2896(6) 0.7034(5) 0.158(3) Uani 1 1 d DU
C1 C 0.3107(4) 0.3924(4) 0.5383(4) 0.0578(15) Uani 1 1 d U
C2 C 0.2811(4) 0.4574(5) 0.5188(4) 0.0653(17) Uani 1 1 d U
H2 H 0.3061 0.4988 0.5071 0.078 Uiso 1 1 calc R
C3 C 0.2087(4) 0.4490(5) 0.5204(4) 0.0675(17) Uani 1 1 d U
H3 H 0.1748 0.4839 0.5099 0.081 Uiso 1 1 calc R
C4 C 0.1935(4) 0.3786(5) 0.5403(4) 0.0625(16) Uani 1 1 d U
C5 C 0.1260(4) 0.3533(4) 0.5653(4) 0.0620(15) Uani 1 1 d U
C6 C 0.1088(4) 0.2785(4) 0.5720(4) 0.0652(16) Uani 1 1 d U
C7 C 0.0426(4) 0.2476(5) 0.5970(4) 0.0639(18) Uani 1 1 d U
H7 H 0.0032 0.2725 0.6133 0.077 Uiso 1 1 calc R
C8 C 0.0498(4) 0.1755(4) 0.5917(4) 0.0612(17) Uani 1 1 d U
H8 H 0.0167 0.1406 0.6044 0.073 Uiso 1 1 calc R
C9 C 0.1189(4) 0.1632(4) 0.5624(4) 0.0606(15) Uani 1 1 d U
C10 C 0.1512(4) 0.0940(5) 0.5471(4) 0.0621(16) Uani 1 1 d U
C11 C 0.2224(4) 0.0848(4) 0.5298(4) 0.0599(16) Uani 1 1 d U
C12 C 0.2559(4) 0.0207(5) 0.5054(4) 0.0681(18) Uani 1 1 d U
H12 H 0.2331 -0.0192 0.4877 0.082 Uiso 1 1 calc R
C13 C 0.3284(4) 0.0306(5) 0.5137(4) 0.0685(18) Uani 1 1 d U
H13 H 0.3641 -0.0024 0.5030 0.082 Uiso 1 1 calc R
C14 C 0.3397(4) 0.0954(5) 0.5396(4) 0.0615(16) Uani 1 1 d U
C15 C 0.4036(4) 0.1209(4) 0.5697(4) 0.0647(15) Uani 1 1 d U
C16 C 0.4198(4) 0.1938(4) 0.5799(4) 0.0631(16) Uani 1 1 d U
C17 C 0.4836(4) 0.2259(5) 0.6085(4) 0.0648(18) Uani 1 1 d U
H17 H 0.5223 0.2000 0.6249 0.078 Uiso 1 1 calc R
C18 C 0.4790(4) 0.2933(5) 0.6079(4) 0.0643(18) Uani 1 1 d U
H18 H 0.5136 0.3254 0.6228 0.077 Uiso 1 1 calc R
C19 C 0.4086(4) 0.3128(4) 0.5790(4) 0.0636(16) Uani 1 1 d U
C20 C 0.3804(4) 0.3793(4) 0.5643(4) 0.0638(16) Uani 1 1 d U
C21 C 0.0754(4) 0.4086(5) 0.5881(4) 0.0643(16) Uani 1 1 d U
C22 C 0.0037(4) 0.4150(4) 0.5647(4) 0.0648(16) Uani 1 1 d U
H22 H -0.0128 0.3817 0.5351 0.078 Uiso 1 1 calc R
C23 C -0.0435(4) 0.4710(5) 0.5853(4) 0.072(2) Uani 1 1 d U
C24 C -0.0174(5) 0.5172(5) 0.6286(4) 0.077(2) Uani 1 1 d U
H24 H -0.0475 0.5536 0.6433 0.093 Uiso 1 1 calc R
C25 C 0.0537(5) 0.5132(5) 0.6528(4) 0.0728(19) Uani 1 1 d U
H25 H 0.0698 0.5469 0.6822 0.087 Uiso 1 1 calc R
C26 C 0.0981(4) 0.4600(5) 0.6329(4) 0.0655(17) Uani 1 1 d U
C27 C 0.2050(5) 0.5094(6) 0.6805(5) 0.095(2) Uani 1 1 d DU
H27A H 0.1998 0.5040 0.7259 0.114 Uiso 1 1 calc R
H27B H 0.1778 0.5522 0.6691 0.114 Uiso 1 1 calc R
C28 C 0.2788(4) 0.5272(6) 0.6701(5) 0.086(2) Uani 1 1 d DU
H28A H 0.2812 0.5615 0.6355 0.104 Uiso 1 1 calc R
H28B H 0.2967 0.5514 0.7076 0.104 Uiso 1 1 calc R
C29 C 0.3897(4) 0.4913(5) 0.6280(4) 0.0690(17) Uani 1 1 d U
C30 C 0.4255(4) 0.5528(5) 0.6461(4) 0.0716(19) Uani 1 1 d U
H30 H 0.4063 0.5830 0.6770 0.086 Uiso 1 1 calc R
C31 C 0.4913(5) 0.5693(5) 0.6173(5) 0.079(2) Uani 1 1 d U
H31 H 0.5150 0.6112 0.6297 0.095 Uiso 1 1 calc R
C32 C 0.5239(5) 0.5258(5) 0.5703(5) 0.080(2) Uani 1 1 d U
C33 C 0.4856(4) 0.4656(5) 0.5562(4) 0.0701(18) Uani 1 1 d U
H33 H 0.5045 0.4344 0.5260 0.084 Uiso 1 1 calc R
C34 C 0.4187(4) 0.4470(5) 0.5845(4) 0.0682(17) Uani 1 1 d U
C35 C -0.1209(4) 0.4727(5) 0.5624(5) 0.078(2) Uani 1 1 d U
C36 C -0.1293(6) 0.5426(6) 0.5184(6) 0.097(3) Uani 1 1 d U
H36A H -0.1166 0.5849 0.5422 0.146 Uiso 1 1 calc R
H36B H -0.1784 0.5465 0.5042 0.146 Uiso 1 1 calc R
H36C H -0.0980 0.5383 0.4824 0.146 Uiso 1 1 calc R
C37 C -0.1764(5) 0.4782(7) 0.6176(6) 0.103(3) Uani 1 1 d U
H37A H -0.1680 0.4397 0.6472 0.154 Uiso 1 1 calc R
H37B H -0.2244 0.4744 0.6010 0.154 Uiso 1 1 calc R
H37C H -0.1707 0.5237 0.6387 0.154 Uiso 1 1 calc R
C38 C -0.1399(5) 0.4087(5) 0.5180(5) 0.087(3) Uani 1 1 d U
H38A H -0.0997 0.3988 0.4907 0.131 Uiso 1 1 calc R
H38B H -0.1813 0.4209 0.4930 0.131 Uiso 1 1 calc R
H38C H -0.1503 0.3667 0.5430 0.131 Uiso 1 1 calc R
C39 C 0.5965(5) 0.5436(6) 0.5377(5) 0.083(2) Uani 1 1 d U
C40 C 0.5780(6) 0.5879(6) 0.4769(6) 0.107(3) Uani 1 1 d U
H40A H 0.6187 0.5877 0.4488 0.161 Uiso 1 1 calc R
H40B H 0.5667 0.6367 0.4885 0.161 Uiso 1 1 calc R
H40C H 0.5372 0.5666 0.4561 0.161 Uiso 1 1 calc R
C41 C 0.6392(6) 0.5922(7) 0.5782(6) 0.114(4) Uani 1 1 d U
H41A H 0.6475 0.5696 0.6184 0.172 Uiso 1 1 calc R
H41B H 0.6132 0.6365 0.5844 0.172 Uiso 1 1 calc R
H41C H 0.6845 0.6023 0.5581 0.172 Uiso 1 1 calc R
C42 C 0.6368(5) 0.4760(6) 0.5198(5) 0.090(3) Uani 1 1 d U
H42A H 0.6793 0.4886 0.4963 0.134 Uiso 1 1 calc R
H42B H 0.6064 0.4459 0.4942 0.134 Uiso 1 1 calc R
H42C H 0.6504 0.4504 0.5574 0.134 Uiso 1 1 calc R
C43 C 0.1113(4) 0.0277(4) 0.5625(4) 0.0635(16) Uani 1 1 d U
C44 C 0.0486(4) 0.0058(5) 0.5311(4) 0.0717(18) Uani 1 1 d U
H44 H 0.0296 0.0362 0.5003 0.086 Uiso 1 1 calc R
C45 C 0.0129(5) -0.0591(6) 0.5432(4) 0.079(2) Uani 1 1 d U
C46 C 0.0410(5) -0.0991(6) 0.5906(4) 0.081(2) Uani 1 1 d U
H46 H 0.0162 -0.1406 0.6023 0.097 Uiso 1 1 calc R
C47 C 0.1047(5) -0.0831(5) 0.6237(5) 0.078(2) Uani 1 1 d U
H47 H 0.1223 -0.1140 0.6547 0.094 Uiso 1 1 calc R
C48 C 0.1405(4) -0.0200(5) 0.6086(4) 0.0631(16) Uani 1 1 d U
C49 C 0.2483(5) -0.0373(6) 0.6789(5) 0.084(2) Uani 1 1 d U
H49A H 0.2254 -0.0833 0.6873 0.100 Uiso 1 1 calc R
H49B H 0.2541 -0.0129 0.7192 0.100 Uiso 1 1 calc R
C50 C 0.3207(4) -0.0511(5) 0.6522(4) 0.0730(19) Uani 1 1 d U
H50A H 0.3462 -0.0852 0.6788 0.088 Uiso 1 1 calc R
H50B H 0.3159 -0.0720 0.6103 0.088 Uiso 1 1 calc R
C51 C 0.4293(4) 0.0060(5) 0.6282(4) 0.0706(18) Uani 1 1 d U
C52 C 0.4767(5) -0.0440(5) 0.6456(5) 0.082(2) Uani 1 1 d U
H52 H 0.4607 -0.0798 0.6731 0.099 Uiso 1 1 calc R
C53 C 0.5486(5) -0.0473(5) 0.6259(6) 0.086(2) Uani 1 1 d U
H53 H 0.5777 -0.0859 0.6377 0.103 Uiso 1 1 calc R
C54 C 0.5775(5) 0.0104(5) 0.5867(5) 0.086(2) Uani 1 1 d U
C55 C 0.5258(4) 0.0622(4) 0.5703(5) 0.0732(18) Uani 1 1 d U
H55 H 0.5415 0.1004 0.5453 0.088 Uiso 1 1 calc R
C56 C 0.4543(4) 0.0625(4) 0.5871(4) 0.0673(17) Uani 1 1 d U
C57 C -0.0535(5) -0.0770(6) 0.5052(4) 0.096(3) Uani 1 1 d DU
C58 C -0.1058(6) -0.0106(8) 0.5004(7) 0.140(4) Uani 1 1 d DU
H58A H -0.0827 0.0312 0.5180 0.210 Uiso 1 1 calc R
H58B H -0.1492 -0.0206 0.5236 0.210 Uiso 1 1 calc R
H58C H -0.1175 -0.0018 0.4568 0.210 Uiso 1 1 calc R
C60 C -0.0349(6) -0.0889(7) 0.4356(5) 0.112(3) Uani 1 1 d DU
H60A H -0.0044 -0.0505 0.4211 0.169 Uiso 1 1 calc R
H60B H -0.0784 -0.0897 0.4110 0.169 Uiso 1 1 calc R
H60C H -0.0101 -0.1341 0.4310 0.169 Uiso 1 1 calc R
C61 C 0.6515(5) 0.0041(6) 0.5613(7) 0.097(3) Uani 1 1 d U
C62 C 0.6727(7) 0.0771(8) 0.5226(7) 0.127(4) Uani 1 1 d U
H62A H 0.6407 0.0828 0.4873 0.190 Uiso 1 1 calc R
H62B H 0.7214 0.0734 0.5076 0.190 Uiso 1 1 calc R
H62C H 0.6684 0.1180 0.5502 0.190 Uiso 1 1 calc R
C63 C 0.7037(7) -0.0134(8) 0.6172(7) 0.131(4) Uani 1 1 d U
H63A H 0.6863 0.0091 0.6552 0.197 Uiso 1 1 calc R
H63B H 0.7510 0.0045 0.6076 0.197 Uiso 1 1 calc R
H63C H 0.7059 -0.0647 0.6233 0.197 Uiso 1 1 calc R
C64 C 0.6571(7) -0.0557(8) 0.5079(7) 0.130(4) Uani 1 1 d U
H64A H 0.6575 -0.1026 0.5271 0.195 Uiso 1 1 calc R
H64B H 0.7009 -0.0489 0.4843 0.195 Uiso 1 1 calc R
H64C H 0.6165 -0.0517 0.4800 0.195 Uiso 1 1 calc R
C65 C 0.2477(9) 0.7957(12) 0.4317(12) 0.180(6) Uani 1 1 d U
H65 H 0.2731 0.7672 0.4638 0.216 Uiso 1 1 calc R
C59 C -0.1116(7) -0.1157(9) 0.5419(7) 0.153(5) Uani 1 1 d DU
H59A H -0.0973 -0.1649 0.5488 0.230 Uiso 1 1 calc R
H59B H -0.1558 -0.1146 0.5184 0.230 Uiso 1 1 calc R
H59C H -0.1185 -0.0923 0.5820 0.230 Uiso 1 1 calc R

loop_
_atom_site_aniso_label
_atom_site_aniso_U_11
_atom_site_aniso_U_22
_atom_site_aniso_U_33
_atom_site_aniso_U_23
_atom_site_aniso_U_13
_atom_site_aniso_U_12
Zn1 0.0497(5) 0.0717(7) 0.0649(6) 0.0028(5) -0.0018(5) 0.0040(4)
Cl1 0.132(3) 0.166(4) 0.204(5) -0.073(3) 0.042(3) -0.013(3)
Cl2 0.238(6) 0.258(7) 0.234(7) -0.052(6) 0.053(5) 0.093(5)
Cl3 0.156(5) 0.297(8) 0.368(10) 0.003(8) 0.077(6) 0.024(5)
N1 0.052(3) 0.071(3) 0.063(3) 0.002(3) 0.001(2) 0.002(2)
N2 0.044(3) 0.069(3) 0.059(3) 0.002(3) -0.005(2) 0.006(2)
N3 0.047(3) 0.071(3) 0.061(3) 0.003(3) -0.004(2) 0.008(2)
N4 0.050(3) 0.069(3) 0.061(3) 0.000(3) 0.004(3) 0.000(2)
O1 0.059(3) 0.078(3) 0.056(2) -0.003(2) -0.007(2) -0.001(2)
O2 0.061(3) 0.080(3) 0.066(3) -0.001(2) 0.000(2) 0.001(2)
O3 0.051(2) 0.086(3) 0.068(3) 0.015(2) -0.006(2) -0.004(2)
O4 0.053(3) 0.080(3) 0.082(3) 0.001(3) 0.003(2) 0.008(2)
O5 0.083(3) 0.092(4) 0.064(3) -0.014(3) -0.004(3) 0.000(3)
O6 0.145(7) 0.185(8) 0.145(8) 0.027(7) -0.003(6) 0.009(7)
C1 0.050(3) 0.061(3) 0.063(3) -0.003(3) 0.005(3) 0.006(3)
C2 0.064(4) 0.078(4) 0.054(3) -0.005(3) -0.006(3) 0.000(3)
C3 0.058(4) 0.081(4) 0.063(4) 0.000(3) -0.003(3) 0.008(3)
C4 0.055(3) 0.073(4) 0.060(3) -0.006(3) -0.004(3) 0.007(3)
C5 0.053(3) 0.073(3) 0.060(3) 0.003(3) -0.004(3) 0.001(3)
C6 0.053(3) 0.078(4) 0.064(3) 0.005(3) -0.010(3) 0.011(3)
C7 0.048(4) 0.080(4) 0.064(4) 0.008(3) -0.003(3) -0.005(3)
C8 0.047(3) 0.067(4) 0.070(4) 0.008(3) -0.009(3) -0.004(3)
C9 0.049(3) 0.072(4) 0.061(3) 0.006(3) -0.006(3) 0.007(3)
C10 0.052(3) 0.076(4) 0.058(3) 0.002(3) -0.010(3) 0.007(3)
C11 0.052(3) 0.073(4) 0.055(3) -0.002(3) 0.001(3) 0.004(3)
C12 0.062(4) 0.077(4) 0.064(4) -0.005(3) -0.011(3) 0.007(3)
C13 0.060(4) 0.082(4) 0.063(4) -0.004(3) 0.006(3) 0.005(3)
C14 0.051(3) 0.075(4) 0.059(3) -0.002(3) 0.002(3) 0.007(3)
C15 0.048(3) 0.079(4) 0.067(3) 0.004(3) -0.003(3) 0.010(3)
C16 0.052(3) 0.071(4) 0.067(4) -0.006(3) -0.002(3) 0.012(3)
C17 0.054(4) 0.076(4) 0.064(4) -0.001(3) -0.004(3) 0.006(3)
C18 0.043(3) 0.085(4) 0.065(4) -0.006(4) -0.008(3) 0.000(3)
C19 0.050(3) 0.078(4) 0.063(3) -0.006(3) 0.002(3) 0.000(3)
C20 0.052(3) 0.076(4) 0.063(3) -0.010(3) -0.005(3) -0.005(3)
C21 0.044(3) 0.079(4) 0.070(4) -0.002(3) 0.002(3) 0.006(3)
C22 0.056(3) 0.075(4) 0.064(3) 0.004(3) -0.005(3) 0.011(3)
C23 0.052(4) 0.085(5) 0.079(5) -0.001(4) 0.000(3) 0.010(3)
C24 0.066(4) 0.090(5) 0.075(4) 0.005(4) 0.005(4) 0.019(4)
C25 0.070(4) 0.088(5) 0.061(4) -0.010(4) 0.001(3) -0.004(4)
C26 0.055(3) 0.081(4) 0.060(3) 0.002(3) 0.003(3) 0.007(3)
C27 0.085(5) 0.108(5) 0.092(5) -0.027(4) 0.003(4) 0.006(4)
C28 0.072(4) 0.096(5) 0.091(5) -0.017(4) -0.012(4) 0.007(4)
C29 0.059(4) 0.085(4) 0.063(4) 0.005(3) -0.005(3) -0.002(3)
C30 0.064(4) 0.088(5) 0.064(4) -0.010(4) -0.007(3) 0.009(4)
C31 0.063(4) 0.092(5) 0.082(4) 0.001(4) -0.004(4) -0.013(4)
C32 0.070(4) 0.095(5) 0.074(4) -0.004(4) 0.004(4) -0.015(4)
C33 0.060(4) 0.087(4) 0.063(4) -0.004(3) 0.003(3) -0.006(3)
C34 0.057(3) 0.082(4) 0.066(4) 0.001(3) -0.006(3) -0.001(3)
C35 0.065(4) 0.079(5) 0.090(5) -0.010(5) 0.002(4) 0.017(4)
C36 0.098(7) 0.087(6) 0.106(7) 0.003(6) -0.025(6) 0.014(5)
C37 0.067(5) 0.142(8) 0.100(7) -0.014(7) -0.011(5) 0.013(5)
C38 0.066(5) 0.093(6) 0.103(6) -0.007(5) -0.027(5) 0.005(4)
C39 0.072(5) 0.106(6) 0.070(5) 0.007(5) 0.001(4) -0.008(5)
C40 0.098(7) 0.117(8) 0.106(7) -0.012(6) 0.024(6) -0.011(6)
C41 0.077(6) 0.138(8) 0.128(8) 0.000(7) 0.000(6) -0.040(6)
C42 0.069(5) 0.128(8) 0.072(5) 0.000(5) 0.001(4) 0.001(5)
C43 0.058(3) 0.067(4) 0.065(3) 0.005(3) 0.003(3) 0.004(3)
C44 0.059(4) 0.086(4) 0.070(4) 0.010(3) -0.006(3) -0.011(3)
C45 0.070(4) 0.100(5) 0.067(4) -0.001(4) 0.012(4) -0.006(4)
C46 0.071(4) 0.098(5) 0.075(4) -0.003(4) 0.009(4) -0.015(4)
C47 0.073(4) 0.084(5) 0.078(4) 0.011(4) 0.006(4) 0.007(4)
C48 0.053(3) 0.076(4) 0.060(3) 0.002(3) -0.002(3) -0.001(3)
C49 0.083(5) 0.094(5) 0.074(4) 0.015(4) -0.010(4) 0.004(4)
C50 0.068(4) 0.075(4) 0.076(4) 0.005(4) -0.016(3) 0.000(3)
C51 0.054(3) 0.076(4) 0.082(4) 0.001(3) -0.013(3) 0.003(3)
C52 0.070(4) 0.078(4) 0.099(5) 0.008(4) -0.006(4) 0.017(4)
C53 0.060(4) 0.083(5) 0.115(5) 0.003(4) -0.017(4) 0.008(4)
C54 0.055(4) 0.095(5) 0.109(5) -0.004(5) -0.009(4) 0.015(4)
C55 0.058(4) 0.074(4) 0.088(4) 0.003(4) -0.006(4) 0.007(3)
C56 0.058(3) 0.071(4) 0.073(4) -0.007(3) -0.008(3) 0.010(3)
C57 0.067(5) 0.136(7) 0.086(6) -0.004(5) -0.001(4) -0.031(5)
C58 0.087(7) 0.205(11) 0.129(9) -0.030(9) -0.005(7) -0.016(8)
C60 0.075(6) 0.149(9) 0.114(8) -0.021(7) -0.015(6) -0.015(6)
C61 0.060(5) 0.095(6) 0.137(7) -0.005(6) -0.005(5) 0.009(4)
C62 0.095(7) 0.162(10) 0.122(9) 0.017(8) -0.017(7) 0.009(7)
C63 0.097(7) 0.164(10) 0.133(9) 0.016(8) -0.006(7) 0.034(7)
C64 0.096(7) 0.158(10) 0.136(9) 0.014(9) -0.004(7) 0.007(7)
C65 0.127(11) 0.188(14) 0.224(16) -0.058(13) 0.021(12) -0.001(11)
C59 0.140(10) 0.179(11) 0.140(10) 0.009(9) -0.023(9) -0.014(9)

loop_
_atom_type_symbol
_atom_type_description
_atom_type_scat_dispersion_real
_atom_type_scat_dispersion_imag
_atom_type_scat_source
C C 0.0181 0.0091 'International Tables Vol C Tables 4.2.6.8 and 6.1.1.4'
H H 0.0000 0.0000 'International Tables Vol C Tables 4.2.6.8 and 6.1.1.4'
O O 0.0492 0.0322 'International Tables Vol C Tables 4.2.6.8 and 6.1.1.4'
Zn Zn -1.5491 0.6778 'International Tables Vol C Tables 4.2.6.8 and 6.1.1.4'
Cl Cl 0.3639 0.7018 'International Tables Vol C Tables 4.2.6.8 and 6.1.1.4'
N N 0.0311 0.0180 'International Tables Vol C Tables 4.2.6.8 and 6.1.1.4'

loop_
_geom_angle_atom_site_label_1
_geom_angle_atom_site_label_2
_geom_angle_atom_site_label_3
_geom_angle
N1 Zn1 N3 155.7(3)
N1 Zn1 N2 87.4(3)
N3 Zn1 N2 88.3(2)
N1 Zn1 O5 100.0(3)
N3 Zn1 O5 104.2(3)
N2 Zn1 O5 96.7(2)
N1 Zn1 N4 90.8(3)
N3 Zn1 N4 88.1(2)
N2 Zn1 N4 167.1(3)
O5 Zn1 N4 96.2(3)
C4 N1 C1 105.8(6)
C4 N1 Zn1 127.2(6)
C1 N1 Zn1 126.0(5)
C6 N2 C9 103.5(6)
C6 N2 Zn1 121.7(5)
C9 N2 Zn1 121.8(4)
C11 N3 C14 107.2(7)
C11 N3 Zn1 127.8(5)
C14 N3 Zn1 125.0(5)
C16 N4 C19 107.8(6)
C16 N4 Zn1 121.2(5)
C19 N4 Zn1 117.5(5)
C27 O1 C26 120.9(7)
C28 O2 C29 114.5(7)
C48 O3 C49 126.5(7)
C50 O4 C51 117.0(7)
O6 O5 Zn1 127.2(7)
C2 C1 N1 109.0(7)
C2 C1 C20 128.3(7)
N1 C1 C20 119.0(7)
C3 C2 C1 106.5(8)
C2 C3 C4 108.4(8)
N1 C4 C3 110.2(7)
N1 C4 C5 120.8(8)
C3 C4 C5 126.2(7)
C6 C5 C4 123.2(7)
C6 C5 C21 120.0(7)
C4 C5 C21 116.7(7)
N2 C6 C5 120.0(7)
N2 C6 C7 112.6(7)
C5 C6 C7 127.3(7)
C8 C7 C6 106.1(7)
C7 C8 C9 106.2(7)
N2 C9 C8 111.5(6)
N2 C9 C10 121.5(7)
C8 C9 C10 126.9(7)
C11 C10 C9 124.2(7)
C11 C10 C43 115.8(7)
C9 C10 C43 118.9(7)
N3 C11 C10 124.2(7)
N3 C11 C12 107.4(7)
C10 C11 C12 127.7(8)
C13 C12 C11 105.5(8)
C14 C13 C12 109.2(8)
C13 C14 N3 109.4(7)
C13 C14 C15 127.7(7)
N3 C14 C15 122.1(7)
C16 C15 C14 124.6(7)
C16 C15 C56 122.1(7)
C14 C15 C56 113.3(7)
N4 C16 C15 122.2(7)
N4 C16 C17 108.4(7)
C15 C16 C17 129.2(7)
C18 C17 C16 110.4(7)
C17 C18 C19 107.9(7)
C20 C19 N4 124.0(7)
C20 C19 C18 130.2(7)
N4 C19 C18 105.4(7)
C19 C20 C1 125.8(7)
C19 C20 C34 120.4(7)
C1 C20 C34 113.3(7)
C26 C21 C22 117.2(7)
C26 C21 C5 120.0(7)
C22 C21 C5 122.7(7)
C21 C22 C23 121.8(8)
C24 C23 C22 116.8(8)
C24 C23 C35 123.1(8)
C22 C23 C35 119.9(8)
C23 C24 C25 123.2(8)
C26 C25 C24 119.5(8)
C25 C26 O1 123.4(8)
C25 C26 C21 121.4(7)
O1 C26 C21 115.2(7)
O1 C27 C28 126.0(8)
O2 C28 C27 116.9(8)
C34 C29 C30 120.3(8)
C34 C29 O2 118.0(8)
C30 C29 O2 121.6(8)
C29 C30 C31 118.8(8)
C30 C31 C32 123.7(9)
C33 C32 C31 113.5(8)
C33 C32 C39 122.2(9)
C31 C32 C39 124.2(8)
C32 C33 C34 124.4(8)
C29 C34 C33 119.3(8)
C29 C34 C20 121.0(8)
C33 C34 C20 119.7(8)
C23 C35 C38 113.1(7)
C23 C35 C37 112.7(8)
C38 C35 C37 110.7(8)
C23 C35 C36 107.1(8)
C38 C35 C36 104.3(9)
C37 C35 C36 108.5(8)
C41 C39 C42 112.9(9)
C41 C39 C32 109.8(9)
C42 C39 C32 111.4(8)
C41 C39 C40 105.9(10)
C42 C39 C40 109.9(8)
C32 C39 C40 106.7(8)
C44 C43 C48 117.3(7)
C44 C43 C10 123.8(7)
C48 C43 C10 118.7(7)
C45 C44 C43 123.9(8)
C46 C45 C44 115.2(9)
C46 C45 C57 126.1(9)
C44 C45 C57 118.7(9)
C45 C46 C47 125.3(10)
C48 C47 C46 117.9(9)
C47 C48 O3 123.7(8)
C47 C48 C43 120.1(7)
O3 C48 C43 115.8(7)
O3 C49 C50 115.8(8)
O4 C50 C49 110.3(8)
C52 C51 O4 126.1(9)
C52 C51 C56 117.5(8)
O4 C51 C56 116.3(7)
C51 C52 C53 125.4(10)
C52 C53 C54 119.2(8)
C55 C54 C53 113.2(8)
C55 C54 C61 126.9(10)
C53 C54 C61 119.3(8)
C56 C55 C54 126.9(9)
C55 C56 C51 117.8(7)
C55 C56 C15 123.5(8)
C51 C56 C15 118.6(7)
C45 C57 C59 114.4(9)
C45 C57 C60 111.1(8)
C59 C57 C60 126.0(10)
C45 C57 C58 111.4(9)
C59 C57 C58 88.0(10)
C60 C57 C58 101.1(10)
C54 C61 C63 108.5(11)
C54 C61 C64 112.0(9)
C63 C61 C64 110.7(9)
C54 C61 C62 109.9(9)
C63 C61 C62 113.8(10)
C64 C61 C62 102.0(11)
Cl2 C65 Cl3 99.4(14)
Cl2 C65 Cl1 109.3(11)
Cl3 C65 Cl1 110.5(12)

loop_
_geom_bond_atom_site_label_1
_geom_bond_atom_site_label_2
_geom_bond_distance
Zn1 N1 2.000(7)
Zn1 N3 2.023(7)
Zn1 N2 2.067(6)
Zn1 O5 2.078(6)
Zn1 N4 2.081(6)
Cl1 C65 1.813(17)
Cl2 C65 1.67(2)
Cl3 C65 1.68(2)
N1 C4 1.324(10)
N1 C1 1.417(10)
N2 C6 1.348(10)
N2 C9 1.397(10)
N3 C11 1.351(10)
N3 C14 1.375(9)
N4 C16 1.322(9)
N4 C19 1.420(10)
O1 C27 1.380(11)
O1 C26 1.385(9)
O2 C28 1.383(10)
O2 C29 1.394(10)
O3 C48 1.386(9)
O3 C49 1.425(10)
O4 C50 1.352(10)
O4 C51 1.382(10)
O5 O6 1.291(11)
C1 C2 1.388(11)
C1 C20 1.426(11)
C2 C3 1.351(12)
C3 C4 1.399(12)
C4 C5 1.437(11)
C5 C6 1.430(11)
C5 C21 1.471(11)
C6 C7 1.455(11)
C7 C8 1.349(11)
C8 C9 1.442(11)
C9 C10 1.452(11)
C10 C11 1.381(11)
C10 C43 1.471(11)
C11 C12 1.437(11)
C12 C13 1.368(11)
C13 C14 1.336(12)
C14 C15 1.425(11)
C15 C16 1.401(11)
C15 C56 1.481(10)
C16 C17 1.455(11)
C17 C18 1.253(11)
C18 C19 1.486(10)
C19 C20 1.375(11)
C20 C34 1.504(11)
C21 C26 1.408(11)
C21 C22 1.423(10)
C22 C23 1.426(11)
C23 C24 1.342(13)
C23 C35 1.516(12)
C24 C25 1.417(12)
C25 C26 1.350(11)
C27 C28 1.424(8)
C29 C34 1.346(12)
C29 C30 1.374(12)
C30 C31 1.397(12)
C31 C32 1.415(13)
C32 C33 1.356(11)
C32 C39 1.548(12)
C33 C34 1.421(11)
C35 C38 1.552(13)
C35 C37 1.558(14)
C35 C36 1.603(14)
C39 C41 1.473(14)
C39 C42 1.508(14)
C39 C40 1.563(14)
C43 C44 1.398(11)
C43 C48 1.423(11)
C44 C45 1.397(12)
C45 C46 1.351(13)
C45 C57 1.507(13)
C46 C47 1.404(13)
C47 C48 1.381(12)
C49 C50 1.479(13)
C51 C52 1.328(11)
C51 C56 1.438(12)
C52 C53 1.399(13)
C53 C54 1.455(14)
C54 C55 1.400(11)
C54 C61 1.479(13)
C55 C56 1.371(11)
C57 C59 1.509(9)
C57 C60 1.526(8)
C57 C58 1.571(9)
C61 C63 1.561(17)
C61 C64 1.585(19)
C61 C62 1.628(17)

loop_
_platon_squeeze_void_nr
_platon_squeeze_void_average_x
_platon_squeeze_void_average_y
_platon_squeeze_void_average_z
_platon_squeeze_void_volume
_platon_squeeze_void_count_electrons
_platon_squeeze_void_content
1 -0.111 0.417 -0.108 2355 1012 ' '
